data_1565014
loop_
_publ_author_name
'Ma, Zetong'
'Yang, Zhiqiang'
'Mu, Lan'
'Deng, Lisong'
'Chen, Liangjian'
'Wang, Bohan'
'Qiao, Xianfeng'
'Hu, Dehua'
'Yang, Bing'
'Ma, Dongge'
'Peng, Junbiao'
'Ma, Yuguang'

_publ_section_title
;
 Converting the molecular luminescence to ultralong room-temperature
 phosphorescence via excited states modulation on sulfone-containing
 heteroaromatics
;
_journal_name_full 'Chemical Science'
_journal_paper_doi 10.1039/D1SC04118E
_journal_year 2021
_chemical_formula_moiety 'C33 H30 N2 O4 S2'
_chemical_formula_sum 'C33 H30 N2 O4 S2'
_chemical_formula_weight 582.71
_space_group_crystal_system monoclinic
_space_group_IT_number 15
_space_group_name_Hall '-C 2yc'
_space_group_name_H-M_alt 'C 1 2/c 1'
_atom_sites_solution_hydrogens geom
_atom_sites_solution_primary dual
_audit_creation_date 2020-07-25
_audit_creation_method
;
Olex2 1.2
(compiled 2018.05.29 svn.r3508 for OlexSys, GUI svn.r5506)
;
_audit_update_record
;
2021-04-23 deposited with the CCDC.	2021-10-19 downloaded from the CCDC.
;
_cell_angle_alpha 90
_cell_angle_beta 93.524(2)
_cell_angle_gamma 90
_cell_formula_units_Z 8
_cell_length_a 27.3326(6)
_cell_length_b 13.6010(4)
_cell_length_c 16.1847(3)
_cell_measurement_reflns_used 4162
_cell_measurement_temperature 149.98(10)
_cell_measurement_theta_max 72.7700
_cell_measurement_theta_min 3.6180
_cell_volume 6005.3(2)
_computing_cell_refinement 'CrysAlisPro 1.171.39.28b (Rigaku OD, 2015)'
_computing_data_collection 'CrysAlisPro 1.171.39.28b (Rigaku OD, 2015)'
_computing_data_reduction 'CrysAlisPro 1.171.39.28b (Rigaku OD, 2015)'
_computing_molecular_graphics 'Olex2 (Dolomanov et al., 2009)'
_computing_publication_material 'Olex2 (Dolomanov et al., 2009)'
_computing_structure_refinement 'ShelXL (Sheldrick, 2015)'
_computing_structure_solution 'ShelXT (Sheldrick, 2015)'
_diffrn_ambient_environment N~2~
_diffrn_ambient_temperature 149.98(10)
_diffrn_detector 'CCD plate'
_diffrn_measured_fraction_theta_full 0.986
_diffrn_measured_fraction_theta_max 0.986
_diffrn_measurement_details
;
List of Runs (angles in degrees, time in seconds):

  # Type    Start    End  Width  t~exp~   \w     \q     \k     \f   Frames
#--------------------------------------------------------------------------
  1  \w    -88.00 -46.00   0.50    5.00    --    0.00 -19.00-120.00   84
  2  \w    -14.00  44.00   0.50    5.00    --    0.00  37.00-120.00  116
  3  \w    -43.00  13.00   0.50    5.00    --    0.00 -72.00  30.00  112
  4  \w    -87.00 -62.00   0.50    5.00    --    0.00 -72.00  30.00   50
  5  \w     61.00  89.00   0.50    5.00    --    0.00  37.00-120.00   56
  6  \w   -112.00  -9.00   0.50   20.00    --  -98.80  19.00-180.00  206
  7  \w    -65.00 -17.00   0.50   20.00    --  -98.80  72.00-120.00   96
  8  \w    -96.00 -21.00   0.50   20.00    --  -98.80  72.00 -90.00  150
  9  \w   -101.00 -71.00   0.50   20.00    --  -98.80  72.00-120.00   60
 10  \w    -98.00 -67.00   0.50   20.00    --  -98.80  72.00 120.00   62
 11  \w   -112.00 -18.00   0.50   20.00    --  -98.80  72.00-180.00  188
 12  \w    -99.00 -64.00   0.50   20.00    --  -98.80  72.00-150.00   70
 13  \w   -112.00 -39.00   0.50   20.00    --  -98.80  72.00  60.00  146
 14  \w   -157.00 -35.00   0.50   20.00    --  -98.80   0.00  60.00  244
;
_diffrn_measurement_device 'four-circle diffractometer'
_diffrn_measurement_device_type 'XtaLAB AFC12 (RCD3): Kappa single'
_diffrn_measurement_method '\w scans'
_diffrn_orient_matrix_type 'CrysAlisPro convention (1999,Acta A55,543-557)'
_diffrn_orient_matrix_UB_11 0.0288003000
_diffrn_orient_matrix_UB_12 -0.0956099000
_diffrn_orient_matrix_UB_13 -0.0123073000
_diffrn_orient_matrix_UB_21 0.0473467000
_diffrn_orient_matrix_UB_22 0.0600444000
_diffrn_orient_matrix_UB_23 -0.0069811000
_diffrn_orient_matrix_UB_31 0.0107880000
_diffrn_orient_matrix_UB_32 -0.0081341000
_diffrn_orient_matrix_UB_33 0.0943973000
_diffrn_radiation_monochromator graphite
_diffrn_radiation_probe x-ray
_diffrn_radiation_type CuK\a
_diffrn_radiation_wavelength 1.54184
_diffrn_reflns_av_R_equivalents 0.0431
_diffrn_reflns_av_unetI/netI 0.0530
_diffrn_reflns_Laue_measured_fraction_full 0.986
_diffrn_reflns_Laue_measured_fraction_max 0.986
_diffrn_reflns_limit_h_max 32
_diffrn_reflns_limit_h_min -32
_diffrn_reflns_limit_k_max 16
_diffrn_reflns_limit_k_min -16
_diffrn_reflns_limit_l_max 19
_diffrn_reflns_limit_l_min -9
_diffrn_reflns_number 15257
_diffrn_reflns_point_group_measured_fraction_full 0.986
_diffrn_reflns_point_group_measured_fraction_max 0.986
_diffrn_reflns_theta_full 67.052
_diffrn_reflns_theta_max 67.052
_diffrn_reflns_theta_min 3.240
_diffrn_source 'fine-focus sealed X-ray tube'
_diffrn_source_type 'Enhance (Cu) X-ray Source'
_exptl_absorpt_coefficient_mu 1.930
_exptl_absorpt_correction_T_max 1.00000
_exptl_absorpt_correction_T_min 0.72856
_exptl_absorpt_correction_type multi-scan
_exptl_absorpt_process_details
;
CrysAlisPro 1.171.39.28b (Rigaku Oxford Diffraction, 2015)
Empirical absorption correction using spherical harmonics,
 implemented in SCALE3 ABSPACK scaling algorithm.
;
_exptl_crystal_colour colourless
_exptl_crystal_colour_primary colourless
_exptl_crystal_density_diffrn 1.289
_exptl_crystal_description block
_exptl_crystal_F_000 2448
_exptl_crystal_size_max 0.1
_exptl_crystal_size_mid 0.08
_exptl_crystal_size_min 0.06
_refine_diff_density_max 0.472
_refine_diff_density_min -0.377
_refine_diff_density_rms 0.054
_refine_ls_extinction_method none
_refine_ls_goodness_of_fit_ref 1.028
_refine_ls_hydrogen_treatment constr
_refine_ls_matrix_type full
_refine_ls_number_parameters 376
_refine_ls_number_reflns 5294
_refine_ls_number_restraints 0
_refine_ls_restrained_S_all 1.028
_refine_ls_R_factor_all 0.0596
_refine_ls_R_factor_gt 0.0454
_refine_ls_shift/su_max 0.001
_refine_ls_shift/su_mean 0.000
_refine_ls_structure_factor_coef Fsqd
_refine_ls_weighting_details 'w=1/[\s^2^(Fo^2^)+(0.0461P)^2^+10.0610P] where P=(Fo^2^+2Fc^2^)/3'
_refine_ls_weighting_scheme calc
_refine_ls_wR_factor_gt 0.1130
_refine_ls_wR_factor_ref 0.1198
_reflns_Friedel_coverage 0.000
_reflns_number_gt 4242
_reflns_number_total 5294
_reflns_threshold_expression 'I > 2\s(I)'
_cod_data_source_file d1sc04118e8.cif
_cod_data_source_block bcn
_cod_database_code 1565014
_shelx_shelxl_version_number 2018/3
_shelx_space_group_comment
;
The symmetry employed for this shelxl refinement is uniquely defined
by the following loop, which should always be used as a source of
symmetry information in preference to the above space-group names.
They are only intended as comments.
;
_reflns_odcompleteness_completeness 98.34
_reflns_odcompleteness_iscentric 1
_reflns_odcompleteness_theta 66.97
_olex2_refinement_description
;
1. Fixed Uiso
 At 1.2 times of:
  All C(H) groups
 At 1.5 times of:
  All C(H,H,H) groups
2.a Aromatic/amide H refined with riding coordinates:
 C00A(H00A), C00H(H00H), C00L(H00L), C00M(H00M), C00N(H00N), C00O(H00O),
 C00R(H00R), C00S(H00S), C00T(H00T), C00U(H00U), C00Y(H00Y), C00Z(H00Z)
2.b Idealised Me refined as rotating group:
 C010(H01A,H01B,H01C), C013(H01D,H01E,H01F), C014(H01G,H01H,H01I), C015(H01J,
 H01K,H01L), C016(H01M,H01N,H01O), C017(H01P,H01Q,H01R)
;
_olex2_submission_special_instructions 'No special instructions were received'
_oxdiff_exptl_absorpt_empirical_details
;
Empirical correction (ABSPACK) includes:
- Absorption correction using spherical harmonics
- Frame scaling
;
_oxdiff_exptl_absorpt_empirical_full_max 1.358
_oxdiff_exptl_absorpt_empirical_full_min 0.242

loop_
_space_group_symop_operation_xyz
'x, y, z'
'-x, y, -z+1/2'
'x+1/2, y+1/2, z'
'-x+1/2, y+1/2, -z+1/2'
'-x, -y, -z'
'x, -y, z-1/2'
'-x+1/2, -y+1/2, -z'
'x+1/2, -y+1/2, z-1/2'

loop_
_atom_site_label
_atom_site_type_symbol
_atom_site_fract_x
_atom_site_fract_y
_atom_site_fract_z
_atom_site_U_iso_or_equiv
_atom_site_adp_type
_atom_site_occupancy
_atom_site_site_symmetry_order
_atom_site_calc_flag
_atom_site_refinement_flags_posn
_atom_site_refinement_flags_adp
_atom_site_refinement_flags_occupancy
_atom_site_disorder_assembly
_atom_site_disorder_group
S01 S 0.34496(2) 0.27712(5) 0.57670(3) 0.02847(16) Uani 1 1 d . . . . .
S02 S 0.50080(2) 0.17206(6) 0.40741(4) 0.03310(18) Uani 1 1 d . . . . .
O003 O 0.36503(8) 0.37121(14) 0.60078(11) 0.0428(5) Uani 1 1 d . . . . .
O004 O 0.29298(6) 0.26519(17) 0.57265(11) 0.0426(5) Uani 1 1 d . . . . .
O005 O 0.52318(6) 0.2147(2) 0.33804(11) 0.0511(6) Uani 1 1 d . . . . .
O006 O 0.50238(7) 0.06773(16) 0.41666(13) 0.0477(5) Uani 1 1 d . . . . .
N008 N 0.44566(7) 0.20008(16) 0.55909(11) 0.0252(4) Uani 1 1 d . . . . .
C009 C 0.49574(8) 0.22808(19) 0.56676(14) 0.0255(5) Uani 1 1 d . . . . .
C00A C 0.34959(8) 0.14889(18) 0.70728(14) 0.0231(5) Uani 1 1 d . . . . .
H00A H 0.316935 0.164790 0.713596 0.028 Uiso 1 1 calc R . . . .
C00B C 0.52460(8) 0.2270(2) 0.49896(14) 0.0276(5) Uani 1 1 d . . . . .
C00C C 0.36889(8) 0.24321(19) 0.48228(14) 0.0260(5) Uani 1 1 d . . . . .
C00D C 0.34997(8) 0.05072(18) 0.83731(14) 0.0249(5) Uani 1 1 d . . . . .
C00E C 0.37373(8) 0.18818(18) 0.64137(13) 0.0231(5) Uani 1 1 d . . . . .
N00F N 0.25983(9) -0.0362(2) 1.11398(15) 0.0468(7) Uani 1 1 d . . . . .
C00G C 0.42203(8) 0.16310(18) 0.62857(13) 0.0235(5) Uani 1 1 d . . . . .
C00H C 0.34050(9) 0.25198(19) 0.40817(15) 0.0281(5) Uani 1 1 d . . . . .
H00H H 0.307209 0.265714 0.409181 0.034 Uiso 1 1 calc R . . . .
C00I C 0.37406(8) 0.08610(18) 0.76354(14) 0.0247(5) Uani 1 1 d . . . . .
C00J C 0.36153(8) 0.24034(19) 0.33262(14) 0.0264(5) Uani 1 1 d . . . . .
C00K C 0.41825(8) 0.21755(19) 0.48402(14) 0.0245(5) Uani 1 1 d . . . . .
C00L C 0.29941(8) 0.03207(19) 0.83421(15) 0.0268(5) Uani 1 1 d . . . . .
H00L H 0.281186 0.037559 0.783971 0.032 Uiso 1 1 calc R . . . .
C00M C 0.42245(8) 0.05943(18) 0.74874(14) 0.0253(5) Uani 1 1 d . . . . .
H00M H 0.439140 0.015848 0.784666 0.030 Uiso 1 1 calc R . . . .
C00N C 0.41171(9) 0.2218(2) 0.33419(14) 0.0292(6) Uani 1 1 d . . . . .
H00N H 0.427054 0.217777 0.284586 0.035 Uiso 1 1 calc R . . . .
C00O C 0.44574(8) 0.09636(18) 0.68222(14) 0.0246(5) Uani 1 1 d . . . . .
H00O H 0.477521 0.076448 0.673214 0.030 Uiso 1 1 calc R . . . .
C00P C 0.30361(9) -0.0011(2) 0.98005(15) 0.0298(6) Uani 1 1 d . . . . .
C00Q C 0.33196(9) 0.2521(2) 0.24948(14) 0.0296(6) Uani 1 1 d . . . . .
C00R C 0.51601(9) 0.2668(2) 0.64021(15) 0.0306(6) Uani 1 1 d . . . . .
H00R H 0.497588 0.268717 0.686623 0.037 Uiso 1 1 calc R . . . .
C00S C 0.37690(9) 0.0401(2) 0.91343(15) 0.0289(5) Uani 1 1 d . . . . .
H00S H 0.410604 0.050238 0.916329 0.035 Uiso 1 1 calc R . . . .
C00T C 0.57145(8) 0.2672(2) 0.50343(15) 0.0286(5) Uani 1 1 d . . . . .
H00T H 0.589256 0.268140 0.456286 0.034 Uiso 1 1 calc R . . . .
C00U C 0.35407(9) 0.0147(2) 0.98389(15) 0.0309(6) Uani 1 1 d . . . . .
H00U H 0.372321 0.008129 1.034009 0.037 Uiso 1 1 calc R . . . .
C00V C 0.43917(8) 0.2093(2) 0.40821(14) 0.0284(6) Uani 1 1 d . . . . .
C00W C 0.27905(9) -0.0217(2) 1.05471(16) 0.0341(6) Uani 1 1 d . . . . .
C00X C 0.59227(9) 0.3061(2) 0.57692(15) 0.0303(6) Uani 1 1 d . . . . .
C00Y C 0.27622(9) 0.0058(2) 0.90413(15) 0.0300(6) Uani 1 1 d . . . . .
H00Y H 0.242759 -0.007294 0.900995 0.036 Uiso 1 1 calc R . . . .
C00Z C 0.56341(9) 0.3028(2) 0.64510(15) 0.0327(6) Uani 1 1 d . . . . .
H00Z H 0.576603 0.325601 0.695848 0.039 Uiso 1 1 calc R . . . .
C010 C 0.34461(10) 0.1703(2) 0.18949(15) 0.0379(7) Uani 1 1 d . . . . .
H01A H 0.379028 0.172310 0.180854 0.057 Uiso 1 1 calc GR . . . .
H01B H 0.326238 0.179565 0.137597 0.057 Uiso 1 1 calc GR . . . .
H01C H 0.336487 0.107708 0.212399 0.057 Uiso 1 1 calc GR . . . .
C011 C 0.64257(9) 0.3570(2) 0.58042(16) 0.0353(6) Uani 1 1 d . . . . .
C013 C 0.65972(10) 0.3843(3) 0.66853(17) 0.0448(7) Uani 1 1 d . . . . .
H01D H 0.636603 0.428724 0.690749 0.067 Uiso 1 1 calc GR . . . .
H01E H 0.691238 0.415471 0.668545 0.067 Uiso 1 1 calc GR . . . .
H01F H 0.662164 0.325995 0.701950 0.067 Uiso 1 1 calc GR . . . .
C014 C 0.27698(9) 0.2475(3) 0.25985(17) 0.0483(8) Uani 1 1 d . . . . .
H01G H 0.269137 0.186828 0.286296 0.072 Uiso 1 1 calc GR . . . .
H01H H 0.259684 0.251069 0.206488 0.072 Uiso 1 1 calc GR . . . .
H01I H 0.267480 0.301724 0.293305 0.072 Uiso 1 1 calc GR . . . .
C015 C 0.68206(10) 0.2865(2) 0.54779(18) 0.0447(7) Uani 1 1 d . . . . .
H01J H 0.684682 0.228988 0.582144 0.067 Uiso 1 1 calc GR . . . .
H01K H 0.713128 0.319598 0.549248 0.067 Uiso 1 1 calc GR . . . .
H01L H 0.672677 0.267605 0.491907 0.067 Uiso 1 1 calc GR . . . .
C016 C 0.34497(14) 0.3519(3) 0.21242(19) 0.0562(9) Uani 1 1 d . . . . .
H01M H 0.335959 0.403597 0.248884 0.084 Uiso 1 1 calc GR . . . .
H01N H 0.327507 0.359805 0.159549 0.084 Uiso 1 1 calc GR . . . .
H01O H 0.379592 0.354661 0.205646 0.084 Uiso 1 1 calc GR . . . .
C017 C 0.63943(11) 0.4491(2) 0.5258(2) 0.0506(8) Uani 1 1 d . . . . .
H01P H 0.628757 0.431032 0.470265 0.076 Uiso 1 1 calc GR . . . .
H01Q H 0.671120 0.479549 0.525858 0.076 Uiso 1 1 calc GR . . . .
H01R H 0.616429 0.494504 0.547121 0.076 Uiso 1 1 calc GR . . . .

loop_
_atom_site_aniso_label
_atom_site_aniso_U_11
_atom_site_aniso_U_22
_atom_site_aniso_U_33
_atom_site_aniso_U_23
_atom_site_aniso_U_13
_atom_site_aniso_U_12
S01 0.0301(3) 0.0372(4) 0.0186(3) 0.0046(2) 0.0055(2) 0.0099(3)
S02 0.0194(3) 0.0578(5) 0.0221(3) -0.0104(3) 0.0012(2) 0.0007(3)
O003 0.0718(14) 0.0303(11) 0.0266(9) 0.0008(8) 0.0070(9) 0.0039(10)
O004 0.0283(9) 0.0718(15) 0.0284(10) 0.0132(9) 0.0069(7) 0.0188(9)
O005 0.0248(9) 0.108(2) 0.0212(9) -0.0058(10) 0.0057(7) -0.0062(11)
O006 0.0366(11) 0.0493(13) 0.0559(13) -0.0243(10) -0.0074(9) 0.0096(10)
N008 0.0195(9) 0.0386(12) 0.0174(9) 0.0006(8) 0.0011(7) -0.0018(9)
C009 0.0218(11) 0.0317(14) 0.0228(12) 0.0026(10) -0.0004(9) -0.0020(10)
C00A 0.0182(11) 0.0285(13) 0.0228(12) -0.0021(9) 0.0017(9) 0.0012(10)
C00B 0.0241(12) 0.0365(15) 0.0222(12) -0.0009(10) 0.0009(9) 0.0014(11)
C00C 0.0237(12) 0.0368(15) 0.0177(11) 0.0005(10) 0.0032(9) 0.0014(11)
C00D 0.0245(12) 0.0254(13) 0.0250(12) 0.0007(10) 0.0032(9) 0.0002(10)
C00E 0.0243(11) 0.0271(13) 0.0178(11) -0.0004(9) -0.0004(9) 0.0001(10)
N00F 0.0379(13) 0.0673(19) 0.0360(13) 0.0172(12) 0.0082(11) 0.0141(13)
C00G 0.0217(11) 0.0310(14) 0.0180(11) -0.0021(9) 0.0021(9) -0.0029(10)
C00H 0.0236(12) 0.0378(15) 0.0230(12) 0.0029(10) 0.0008(9) 0.0048(11)
C00I 0.0238(12) 0.0286(13) 0.0215(11) -0.0012(10) 0.0000(9) -0.0031(10)
C00J 0.0246(12) 0.0342(14) 0.0205(12) 0.0009(10) 0.0007(9) -0.0013(10)
C00K 0.0222(11) 0.0324(14) 0.0187(11) -0.0006(10) 0.0005(9) -0.0022(10)
C00L 0.0253(12) 0.0309(14) 0.0241(12) 0.0018(10) 0.0003(9) 0.0006(10)
C00M 0.0207(11) 0.0294(13) 0.0252(12) 0.0023(10) -0.0031(9) -0.0012(10)
C00N 0.0269(12) 0.0419(16) 0.0189(12) -0.0014(10) 0.0028(9) -0.0025(11)
C00O 0.0168(11) 0.0313(14) 0.0254(12) -0.0036(10) -0.0002(9) 0.0017(10)
C00P 0.0313(13) 0.0320(14) 0.0266(13) 0.0084(10) 0.0057(10) 0.0070(11)
C00Q 0.0292(13) 0.0401(16) 0.0191(12) 0.0006(10) -0.0017(10) 0.0035(11)
C00R 0.0308(13) 0.0433(16) 0.0177(11) 0.0013(10) 0.0023(9) -0.0069(12)
C00S 0.0238(12) 0.0348(15) 0.0280(13) 0.0044(10) -0.0007(10) 0.0024(11)
C00T 0.0232(12) 0.0378(15) 0.0252(12) 0.0031(10) 0.0046(9) -0.0021(11)
C00U 0.0326(13) 0.0344(15) 0.0251(13) 0.0064(11) -0.0018(10) 0.0060(11)
C00V 0.0201(11) 0.0427(16) 0.0225(12) -0.0034(11) 0.0010(9) -0.0005(11)
C00W 0.0299(13) 0.0456(17) 0.0270(14) 0.0119(12) 0.0018(11) 0.0093(12)
C00X 0.0292(13) 0.0345(15) 0.0268(13) 0.0048(11) -0.0012(10) -0.0060(11)
C00Y 0.0251(12) 0.0365(15) 0.0286(13) 0.0065(11) 0.0039(10) 0.0002(11)
C00Z 0.0342(14) 0.0419(16) 0.0215(12) -0.0011(11) -0.0025(10) -0.0093(12)
C010 0.0370(14) 0.0527(19) 0.0236(13) -0.0033(12) -0.0033(11) 0.0084(13)
C011 0.0326(14) 0.0419(17) 0.0310(14) 0.0055(12) -0.0005(11) -0.0138(12)
C013 0.0353(15) 0.060(2) 0.0387(16) -0.0015(14) -0.0024(12) -0.0164(15)
C014 0.0278(14) 0.086(3) 0.0304(15) 0.0000(15) -0.0038(11) 0.0145(15)
C015 0.0384(16) 0.055(2) 0.0414(16) -0.0044(14) 0.0031(12) -0.0129(14)
C016 0.081(2) 0.046(2) 0.0391(17) 0.0110(14) -0.0192(16) -0.0090(18)
C017 0.0436(17) 0.048(2) 0.058(2) 0.0203(15) -0.0123(14) -0.0122(15)

loop_
_atom_type_symbol
_atom_type_description
_atom_type_scat_dispersion_real
_atom_type_scat_dispersion_imag
_atom_type_scat_source
C C 0.0181 0.0091 'International Tables Vol C Tables 4.2.6.8 and 6.1.1.4'
H H 0.0000 0.0000 'International Tables Vol C Tables 4.2.6.8 and 6.1.1.4'
N N 0.0311 0.0180 'International Tables Vol C Tables 4.2.6.8 and 6.1.1.4'
O O 0.0492 0.0322 'International Tables Vol C Tables 4.2.6.8 and 6.1.1.4'
S S 0.3331 0.5567 'International Tables Vol C Tables 4.2.6.8 and 6.1.1.4'

loop_
_geom_angle_atom_site_label_1
_geom_angle_atom_site_label_2
_geom_angle_atom_site_label_3
_geom_angle
_geom_angle_site_symmetry_1
_geom_angle_site_symmetry_3
_geom_angle_publ_flag
O003 S01 C00C 108.22(12) . . ?
O003 S01 C00E 107.61(11) . . ?
O004 S01 O003 118.43(13) . . ?
O004 S01 C00C 110.63(11) . . ?
O004 S01 C00E 110.95(12) . . ?
C00E S01 C00C 99.23(11) . . ?
O005 S02 C00B 109.66(12) . . ?
O005 S02 C00V 110.12(12) . . ?
O006 S02 O005 118.21(14) . . ?
O006 S02 C00B 109.18(12) . . ?
O006 S02 C00V 107.94(12) . . ?
C00B S02 C00V 100.21(11) . . ?
C009 N008 C00G 120.55(18) . . ?
C00K N008 C009 119.32(19) . . ?
C00K N008 C00G 119.88(18) . . ?
C00B C009 N008 121.3(2) . . ?
C00R C009 N008 120.7(2) . . ?
C00R C009 C00B 117.7(2) . . ?
C00I C00A C00E 120.3(2) . . ?
C009 C00B S02 118.28(18) . . ?
C009 C00B C00T 121.3(2) . . ?
C00T C00B S02 120.37(18) . . ?
C00H C00C S01 120.53(18) . . ?
C00K C00C S01 117.35(17) . . ?
C00K C00C C00H 121.8(2) . . ?
C00L C00D C00I 121.1(2) . . ?
C00L C00D C00S 118.4(2) . . ?
C00S C00D C00I 120.5(2) . . ?
C00A C00E S01 120.31(18) . . ?
C00G C00E S01 118.36(18) . . ?
C00G C00E C00A 121.2(2) . . ?
C00E C00G N008 120.8(2) . . ?
C00O C00G N008 120.5(2) . . ?
C00O C00G C00E 118.5(2) . . ?
C00J C00H C00C 120.6(2) . . ?
C00A C00I C00D 120.6(2) . . ?
C00A C00I C00M 117.8(2) . . ?
C00M C00I C00D 121.6(2) . . ?
C00H C00J C00N 117.6(2) . . ?
C00H C00J C00Q 122.3(2) . . ?
C00N C00J C00Q 120.0(2) . . ?
C00C C00K N008 121.6(2) . . ?
C00V C00K N008 121.5(2) . . ?
C00V C00K C00C 116.9(2) . . ?
C00Y C00L C00D 121.3(2) . . ?
C00O C00M C00I 121.5(2) . . ?
C00V C00N C00J 121.2(2) . . ?
C00M C00O C00G 120.4(2) . . ?
C00U C00P C00W 120.1(2) . . ?
C00U C00P C00Y 120.2(2) . . ?
C00Y C00P C00W 119.7(2) . . ?
C010 C00Q C00J 110.7(2) . . ?
C010 C00Q C016 109.2(2) . . ?
C014 C00Q C00J 111.7(2) . . ?
C014 C00Q C010 107.6(2) . . ?
C014 C00Q C016 109.5(3) . . ?
C016 C00Q C00J 108.2(2) . . ?
C00Z C00R C009 120.5(2) . . ?
C00U C00S C00D 120.9(2) . . ?
C00B C00T C00X 121.4(2) . . ?
C00S C00U C00P 119.9(2) . . ?
C00K C00V S02 118.41(18) . . ?
C00N C00V S02 119.81(19) . . ?
C00N C00V C00K 121.6(2) . . ?
N00F C00W C00P 178.7(3) . . ?
C00T C00X C00Z 116.2(2) . . ?
C00T C00X C011 121.4(2) . . ?
C00Z C00X C011 122.2(2) . . ?
C00L C00Y C00P 119.3(2) . . ?
C00R C00Z C00X 122.7(2) . . ?
C00X C011 C015 110.3(2) . . ?
C013 C011 C00X 111.6(2) . . ?
C013 C011 C015 106.7(2) . . ?
C013 C011 C017 110.1(3) . . ?
C017 C011 C00X 109.2(2) . . ?
C017 C011 C015 108.8(2) . . ?

loop_
_geom_bond_atom_site_label_1
_geom_bond_atom_site_label_2
_geom_bond_distance
_geom_bond_site_symmetry_2
_geom_bond_publ_flag
S01 O003 1.437(2) . ?
S01 O004 1.4274(19) . ?
S01 C00C 1.760(2) . ?
S01 C00E 1.754(2) . ?
S02 O005 1.434(2) . ?
S02 O006 1.427(2) . ?
S02 C00B 1.749(2) . ?
S02 C00V 1.760(2) . ?
N008 C009 1.419(3) . ?
N008 C00G 1.423(3) . ?
N008 C00K 1.408(3) . ?
C009 C00B 1.390(3) . ?
C009 C00R 1.385(3) . ?
C00A C00E 1.395(3) . ?
C00A C00I 1.390(3) . ?
C00B C00T 1.390(3) . ?
C00C C00H 1.393(3) . ?
C00C C00K 1.392(3) . ?
C00D C00I 1.479(3) . ?
C00D C00L 1.403(3) . ?
C00D C00S 1.403(3) . ?
C00E C00G 1.391(3) . ?
N00F C00W 1.139(3) . ?
C00G C00O 1.389(3) . ?
C00H C00J 1.392(3) . ?
C00I C00M 1.406(3) . ?
C00J C00N 1.393(3) . ?
C00J C00Q 1.535(3) . ?
C00K C00V 1.390(3) . ?
C00L C00Y 1.378(3) . ?
C00M C00O 1.379(3) . ?
C00N C00V 1.384(3) . ?
C00P C00U 1.394(3) . ?
C00P C00W 1.445(3) . ?
C00P C00Y 1.402(3) . ?
C00Q C010 1.530(4) . ?
C00Q C014 1.524(3) . ?
C00Q C016 1.534(4) . ?
C00R C00Z 1.382(3) . ?
C00S C00U 1.377(3) . ?
C00T C00X 1.391(3) . ?
C00X C00Z 1.396(3) . ?
C00X C011 1.537(3) . ?
C011 C013 1.520(4) . ?
C011 C015 1.559(4) . ?
C011 C017 1.533(4) . ?

loop_
_smtbx_masks_void_nr
_smtbx_masks_void_average_x
_smtbx_masks_void_average_y
_smtbx_masks_void_average_z
_smtbx_masks_void_volume
_smtbx_masks_void_count_electrons
_smtbx_masks_void_content
1 0.000 0.000 -0.703 332.1 117.2 ?
2 0.500 0.500 -0.259 332.1 117.2 ?
